data_1553100
loop_
_publ_author_name
'Liu, Tong'
'Ding, Qiuping'
'Zong, Qianshou'
'Qiu, Guanyinsheng'

_publ_section_title
;
 Radical 5-exo cyclization of alkynoates with 2-oxoacetic acids for
 synthesis of 3-acylcoumarins
;
_journal_issue 6
_journal_name_full 'Organic Chemistry Frontiers'
_journal_page_first 670
_journal_paper_doi 10.1039/C5QO00029G
_journal_volume 2
_journal_year 2015
_chemical_formula_sum 'C23 H16 O3.19'
_chemical_formula_weight 343.36
_space_group_crystal_system monoclinic
_space_group_IT_number 14
_space_group_name_Hall '-P 2ybc'
_space_group_name_H-M_alt 'P 1 21/c 1'
_atom_sites_solution_hydrogens geom
_audit_creation_method SHELXL-2013
_audit_update_record
;
2015-01-12 deposited with the CCDC.
2015-03-31 downloaded from the CCDC.
;
_cell_angle_alpha 90
_cell_angle_beta 91.849(3)
_cell_angle_gamma 90
_cell_formula_units_Z 16
_cell_length_a 22.264(4)
_cell_length_b 10.1945(18)
_cell_length_c 30.920(5)
_cell_measurement_reflns_used 9966
_cell_measurement_temperature 193(2)
_cell_measurement_theta_max 26.66
_cell_measurement_theta_min 2.30
_cell_volume 7014(2)
_computing_cell_refinement 'Bruker SAINT'
_computing_data_collection 'Bruker APEX2'
_computing_data_reduction 'Bruker SAINT'
_computing_molecular_graphics 'Bruker SHELXTL'
_computing_publication_material 'Bruker SHELXTL'
_computing_structure_refinement 'SHELXL-2013 (Sheldrick, 2013)'
_computing_structure_solution 'SHELXS-97 (Sheldrick, 2008)'
_diffrn_ambient_temperature 193(2)
_diffrn_measured_fraction_theta_full 0.997
_diffrn_measured_fraction_theta_max 0.995
_diffrn_measurement_device_type 'Bruker APEX-II CCD'
_diffrn_measurement_method '\f and \w scans'
_diffrn_radiation_type MoK\a
_diffrn_radiation_wavelength 0.71073
_diffrn_reflns_av_R_equivalents 0.0426
_diffrn_reflns_av_unetI/netI 0.0489
_diffrn_reflns_Laue_measured_fraction_full 0.997
_diffrn_reflns_Laue_measured_fraction_max 0.995
_diffrn_reflns_limit_h_max 28
_diffrn_reflns_limit_h_min -28
_diffrn_reflns_limit_k_max 12
_diffrn_reflns_limit_k_min -12
_diffrn_reflns_limit_l_max 38
_diffrn_reflns_limit_l_min -35
_diffrn_reflns_number 46412
_diffrn_reflns_point_group_measured_fraction_full 0.997
_diffrn_reflns_point_group_measured_fraction_max 0.995
_diffrn_reflns_theta_full 25.242
_diffrn_reflns_theta_max 26.667
_diffrn_reflns_theta_min 1.318
_exptl_absorpt_coefficient_mu 0.086
_exptl_absorpt_correction_T_max 0.746
_exptl_absorpt_correction_T_min 0.632
_exptl_absorpt_correction_type multi-scan
_exptl_absorpt_process_details sadabs
_exptl_crystal_colour colourless
_exptl_crystal_density_diffrn 1.301
_exptl_crystal_description block
_exptl_crystal_F_000 2872
_exptl_crystal_size_max 0.700
_exptl_crystal_size_mid 0.430
_exptl_crystal_size_min 0.300
_refine_diff_density_max 0.304
_refine_diff_density_min -0.307
_refine_diff_density_rms 0.052
_refine_ls_extinction_method none
_refine_ls_goodness_of_fit_ref 1.028
_refine_ls_hydrogen_treatment constr
_refine_ls_matrix_type full
_refine_ls_number_parameters 989
_refine_ls_number_reflns 14693
_refine_ls_number_restraints 75
_refine_ls_restrained_S_all 1.029
_refine_ls_R_factor_all 0.1006
_refine_ls_R_factor_gt 0.0603
_refine_ls_shift/su_max 0.004
_refine_ls_shift/su_mean 0.000
_refine_ls_structure_factor_coef Fsqd
_refine_ls_weighting_details
; 
 w=1/[\s^2^(Fo^2^)+(0.0885P)^2^+4.5409P] 
 where P=(Fo^2^+2Fc^2^)/3 
;
_refine_ls_weighting_scheme calc
_refine_ls_wR_factor_gt 0.1625
_refine_ls_wR_factor_ref 0.1916
_reflns_Friedel_coverage 0.000
_reflns_number_gt 9613
_reflns_number_total 14693
_reflns_threshold_expression 'I > 2\s(I)'
_cod_data_source_file c5qo00029g2.cif
_cod_data_source_block mo_41110a
_cod_original_sg_symbol_H-M 'P 21/c'
_cod_database_code 1553100
_shelx_space_group_comment
; 
The symmetry employed for this shelxl refinement is uniquely defined 
by the following loop, which should always be used as a source of 
symmetry information in preference to the above space-group names. 
They are only intended as comments. 
;
_shelx_estimated_absorpt_t_min 0.942
_shelx_estimated_absorpt_t_max 0.975
_shelxl_version_number 2013-2

loop_
_space_group_symop_operation_xyz
'x, y, z'
'-x, y+1/2, -z+1/2'
'-x, -y, -z'
'x, -y-1/2, z-1/2'

loop_
_atom_site_label
_atom_site_type_symbol
_atom_site_fract_x
_atom_site_fract_y
_atom_site_fract_z
_atom_site_U_iso_or_equiv
_atom_site_adp_type
_atom_site_occupancy
_atom_site_site_symmetry_order
_atom_site_calc_flag
_atom_site_refinement_flags_posn
_atom_site_refinement_flags_adp
_atom_site_refinement_flags_occupancy
_atom_site_disorder_assembly
_atom_site_disorder_group
O1 O 0.11673(7) 0.72327(17) 0.23371(5) 0.0334(4) Uani 1 1 d . . . . .
O2 O 0.04481(8) 0.7869(2) 0.18800(6) 0.0487(5) Uani 1 1 d . . . . .
O3 O -0.04753(8) 0.94814(18) 0.25430(7) 0.0488(5) Uani 1 1 d . . . . .
C1 C 0.05880(10) 0.7612(2) 0.22506(8) 0.0321(5) Uani 1 1 d . . . . .
C2 C 0.01872(9) 0.7680(2) 0.26101(7) 0.0272(5) Uani 1 1 d . . . . .
C3 C 0.03553(9) 0.7259(2) 0.30101(7) 0.0258(5) Uani 1 1 d . . . . .
C4 C 0.09661(9) 0.6802(2) 0.30869(7) 0.0268(5) Uani 1 1 d . . . . .
C5 C 0.12034(11) 0.6391(3) 0.34878(8) 0.0381(6) Uani 1 1 d . . . . .
H5 H 0.0944 0.6305 0.3724 0.046 Uiso 1 1 calc R U . . .
C6 C 0.18023(11) 0.6109(3) 0.35477(8) 0.0406(6) Uani 1 1 d . . . . .
H6 H 0.1950 0.5821 0.3823 0.049 Uiso 1 1 calc R U . . .
C7 C 0.21973(10) 0.6239(3) 0.32090(8) 0.0358(6) Uani 1 1 d . . . . .
C8 C 0.19670(10) 0.6606(2) 0.28057(8) 0.0328(5) Uani 1 1 d . . . . .
H8 H 0.2226 0.6680 0.2569 0.039 Uiso 1 1 calc R U . . .
C9 C 0.13608(9) 0.6865(2) 0.27472(7) 0.0271(5) Uani 1 1 d . . . . .
C10 C -0.04172(10) 0.8302(2) 0.24999(8) 0.0311(5) Uani 1 1 d . . . . .
C11 C -0.09151(10) 0.7457(2) 0.23413(7) 0.0299(5) Uani 1 1 d . . . . .
C12 C -0.08429(11) 0.6126(3) 0.22862(9) 0.0421(6) Uani 1 1 d . . . . .
H12 H -0.0466 0.5725 0.2353 0.051 Uiso 1 1 calc R U . . .
C13 C -0.13261(13) 0.5372(3) 0.21323(11) 0.0534(8) Uani 1 1 d . . . . .
H13 H -0.1277 0.4455 0.2092 0.064 Uiso 1 1 calc R U . . .
C14 C -0.18711(11) 0.5944(3) 0.20392(9) 0.0481(7) Uani 1 1 d . . . . .
H14 H -0.2202 0.5421 0.1943 0.058 Uiso 1 1 calc R U . . .
C15 C -0.19395(12) 0.7275(3) 0.20852(11) 0.0578(9) Uani 1 1 d . . . . .
H15 H -0.2316 0.7672 0.2014 0.069 Uiso 1 1 calc R U . . .
C16 C -0.14663(12) 0.8037(3) 0.22344(10) 0.0495(7) Uani 1 1 d . . . . .
H16 H -0.1516 0.8958 0.2264 0.059 Uiso 1 1 calc R U . . .
C17 C -0.00710(9) 0.7300(2) 0.33733(7) 0.0277(5) Uani 1 1 d . . . . .
C18 C -0.02855(10) 0.6146(3) 0.35506(8) 0.0332(5) Uani 1 1 d . . . . .
H18 H -0.0155 0.5323 0.3445 0.040 Uiso 1 1 calc R U . . .
C19 C -0.06896(10) 0.6195(3) 0.38810(8) 0.0404(6) Uani 1 1 d . . . . .
H19 H -0.0837 0.5405 0.4001 0.048 Uiso 1 1 calc R U . . .
C20 C -0.08781(11) 0.7383(3) 0.40359(8) 0.0435(7) Uani 1 1 d . . . . .
H20 H -0.1157 0.7410 0.4262 0.052 Uiso 1 1 calc R U . . .
C21 C -0.06675(11) 0.8531(3) 0.38672(9) 0.0445(7) Uani 1 1 d . . . . .
H21 H -0.0795 0.9349 0.3980 0.053 Uiso 1 1 calc R U . . .
C22 C -0.02663(11) 0.8501(3) 0.35311(8) 0.0369(6) Uani 1 1 d . . . . .
H22 H -0.0126 0.9297 0.3410 0.044 Uiso 1 1 calc R U . . .
C23 C 0.28602(11) 0.5988(3) 0.32832(9) 0.0516(8) Uani 1 1 d . . . . .
H23A H 0.2941 0.5049 0.3251 0.077 Uiso 1 1 calc R U . . .
H23B H 0.2983 0.6269 0.3576 0.077 Uiso 1 1 calc R U . . .
H23C H 0.3087 0.6483 0.3071 0.077 Uiso 1 1 calc R U . . .
O4 O 0.36156(7) 0.57049(17) 0.48300(5) 0.0331(4) Uani 1 1 d . . . . .
O5 O 0.28536(8) 0.5136(2) 0.43970(5) 0.0437(5) Uani 1 1 d . . . . .
O6 O 0.19732(8) 0.34863(17) 0.51668(6) 0.0439(5) Uani 1 1 d . . . . .
C24 C 0.30271(10) 0.5340(2) 0.47638(8) 0.0308(5) Uani 1 1 d . . . . .
C25 C 0.26601(9) 0.5236(2) 0.51435(7) 0.0265(5) Uani 1 1 d . . . . .
C26 C 0.28737(9) 0.5579(2) 0.55396(7) 0.0265(5) Uani 1 1 d . . . . .
C27 C 0.34912(9) 0.6027(2) 0.55928(7) 0.0280(5) Uani 1 1 d . . . . .
C28 C 0.37607(11) 0.6400(3) 0.59873(8) 0.0396(6) Uani 1 1 d . . . . .
H28 H 0.3529 0.6412 0.6240 0.048 Uiso 1 1 calc R U . . .
C29 C 0.43591(11) 0.6750(3) 0.60152(8) 0.0439(7) Uani 1 1 d . . . . .
H29 H 0.4534 0.7004 0.6287 0.053 Uiso 1 1 calc R U . . .
C30 C 0.47124(10) 0.6738(3) 0.56502(8) 0.0386(6) Uani 1 1 d . . . . .
C31 C 0.44495(10) 0.6382(2) 0.52561(8) 0.0337(5) Uani 1 1 d . . . . .
H31 H 0.4681 0.6371 0.5003 0.040 Uiso 1 1 calc R U . . .
C32 C 0.38484(10) 0.6041(2) 0.52317(7) 0.0279(5) Uani 1 1 d . . . . .
C33 C 0.20458(10) 0.4635(2) 0.50686(7) 0.0299(5) Uani 1 1 d . . . . .
C34 C 0.15500(10) 0.5446(2) 0.48815(7) 0.0283(5) Uani 1 1 d . . . . .
C35 C 0.16354(10) 0.6758(2) 0.47782(8) 0.0335(5) Uani 1 1 d . . . . .
H35 H 0.2017 0.7156 0.4831 0.040 Uiso 1 1 calc R U . . .
C36 C 0.11676(11) 0.7482(2) 0.45995(8) 0.0364(6) Uani 1 1 d . . . . .
H36 H 0.1228 0.8376 0.4526 0.044 Uiso 1 1 calc R U . . .
C37 C 0.06130(10) 0.6913(3) 0.45270(8) 0.0351(6) Uani 1 1 d . . . . .
H37 H 0.0290 0.7417 0.4406 0.042 Uiso 1 1 calc R U . . .
C38 C 0.05257(10) 0.5610(3) 0.46302(8) 0.0407(6) Uani 1 1 d . . . . .
H38 H 0.0143 0.5218 0.4578 0.049 Uiso 1 1 calc R U . . .
C39 C 0.09908(10) 0.4875(3) 0.48084(8) 0.0374(6) Uani 1 1 d . . . . .
H39 H 0.0928 0.3981 0.4881 0.045 Uiso 1 1 calc R U . . .
C40 C 0.24891(9) 0.5495(2) 0.59269(7) 0.0303(5) Uani 1 1 d . . . . .
C41 C 0.21348(10) 0.6547(3) 0.60380(8) 0.0363(6) Uani 1 1 d . . . . .
H41 H 0.2137 0.7326 0.5869 0.044 Uiso 1 1 calc R U . . .
C42 C 0.17773(10) 0.6468(3) 0.63948(9) 0.0436(7) Uani 1 1 d . . . . .
H42 H 0.1534 0.7194 0.6471 0.052 Uiso 1 1 calc R U . . .
C43 C 0.17723(11) 0.5344(3) 0.66394(9) 0.0471(7) Uani 1 1 d . . . . .
H43 H 0.1527 0.5294 0.6885 0.057 Uiso 1 1 calc R U . . .
C44 C 0.21209(13) 0.4291(3) 0.65297(9) 0.0508(7) Uani 1 1 d . . . . .
H44 H 0.2113 0.3512 0.6698 0.061 Uiso 1 1 calc R U . . .
C45 C 0.24849(12) 0.4360(3) 0.61735(8) 0.0422(6) Uani 1 1 d . . . . .
H45 H 0.2729 0.3635 0.6100 0.051 Uiso 1 1 calc R U . . .
C46 C 0.53666(11) 0.7111(3) 0.56858(10) 0.0540(8) Uani 1 1 d . . . . .
H46A H 0.5611 0.6394 0.5575 0.081 Uiso 1 1 calc R U . . .
H46B H 0.5480 0.7278 0.5990 0.081 Uiso 1 1 calc R U . . .
H46C H 0.5434 0.7906 0.5515 0.081 Uiso 1 1 calc R U . . .
O7 O 0.87871(7) 0.95019(17) 0.48381(5) 0.0351(4) Uani 1 1 d . . . . .
O8 O 0.80874(9) 1.0341(2) 0.43979(6) 0.0518(5) Uani 1 1 d . . . . .
O9 O 0.71104(9) 1.16071(19) 0.50666(8) 0.0587(6) Uani 1 1 d . . . . .
C47 C 0.82102(11) 0.9930(2) 0.47552(8) 0.0351(6) Uani 1 1 d . . . . .
C48 C 0.77923(10) 0.9838(2) 0.51059(8) 0.0309(5) Uani 1 1 d . . . . .
C49 C 0.79514(10) 0.9281(2) 0.54883(8) 0.0301(5) Uani 1 1 d . . . . .
C50 C 0.85637(10) 0.8821(2) 0.55615(7) 0.0291(5) Uani 1 1 d . . . . .
C51 C 0.87857(10) 0.8287(3) 0.59512(8) 0.0376(6) Uani 1 1 d . . . . .
H51 H 0.8523 0.8170 0.6184 0.045 Uiso 1 1 calc R U . . .
C52 C 0.93815(11) 0.7928(3) 0.60010(8) 0.0392(6) Uani 1 1 d . . . . .
H52 H 0.9523 0.7558 0.6267 0.047 Uiso 1 1 calc R U . . .
C53 C 0.97801(10) 0.8098(3) 0.56667(8) 0.0343(5) Uani 1 1 d . . . . .
C54 C 0.95648(10) 0.8623(2) 0.52802(8) 0.0321(5) Uani 1 1 d . . . . .
H54 H 0.9828 0.8742 0.5048 0.038 Uiso 1 1 calc R U . . .
C55 C 0.89668(10) 0.8975(2) 0.52305(7) 0.0279(5) Uani 1 1 d . . . . .
C56 C 0.71791(10) 1.0435(2) 0.50139(8) 0.0348(6) Uani 1 1 d . . . . .
C57 C 0.66768(10) 0.9588(2) 0.48603(7) 0.0305(5) Uani 1 1 d . . . . .
C58 C 0.67582(10) 0.8273(2) 0.47682(8) 0.0349(6) Uani 1 1 d . . . . .
H58 H 0.7143 0.7883 0.4810 0.042 Uiso 1 1 calc R U . . .
C59 C 0.62777(11) 0.7523(3) 0.46146(9) 0.0390(6) Uani 1 1 d . . . . .
H59 H 0.6335 0.6621 0.4550 0.047 Uiso 1 1 calc R U . . .
C60 C 0.57161(11) 0.8081(3) 0.45548(8) 0.0393(6) Uani 1 1 d . . . . .
H60 H 0.5387 0.7565 0.4451 0.047 Uiso 1 1 calc R U . . .
C61 C 0.56353(12) 0.9387(3) 0.46467(10) 0.0507(7) Uani 1 1 d . . . . .
H61 H 0.5249 0.9772 0.4606 0.061 Uiso 1 1 calc R U . . .
C62 C 0.61117(11) 1.0145(3) 0.47973(9) 0.0450(7) Uani 1 1 d . . . . .
H62 H 0.6053 1.1049 0.4858 0.054 Uiso 1 1 calc R U . . .
C63 C 0.75061(10) 0.9160(2) 0.58330(8) 0.0329(5) Uani 1 1 d . . . . .
C64 C 0.73039(11) 1.0264(3) 0.60491(9) 0.0436(6) Uani 1 1 d . . . . .
H64 H 0.7466 1.1103 0.5988 0.052 Uiso 1 1 calc R U . . .
C65 C 0.68664(12) 1.0136(3) 0.63541(10) 0.0556(8) Uani 1 1 d . . . . .
H65 H 0.6734 1.0888 0.6506 0.067 Uiso 1 1 calc R U . . .
C66 C 0.66230(12) 0.8934(4) 0.64389(10) 0.0579(9) Uani 1 1 d . . . . .
H66 H 0.6313 0.8859 0.6641 0.069 Uiso 1 1 calc R U . . .
C67 C 0.68266(12) 0.7832(3) 0.62311(10) 0.0513(8) Uani 1 1 d . . . . .
H67 H 0.6661 0.6998 0.6294 0.062 Uiso 1 1 calc R U . . .
C68 C 0.72712(11) 0.7934(3) 0.59310(9) 0.0407(6) Uani 1 1 d . . . . .
H68 H 0.7416 0.7171 0.5792 0.049 Uiso 1 1 calc R U . . .
C69 C 1.04290(11) 0.7699(3) 0.57282(9) 0.0444(7) Uani 1 1 d . . . . .
H69A H 1.0504 0.6909 0.5558 0.067 Uiso 1 1 calc R U . . .
H69B H 1.0517 0.7518 0.6035 0.067 Uiso 1 1 calc R U . . .
H69C H 1.0688 0.8411 0.5632 0.067 Uiso 1 1 calc R U . . .
O10 O 0.37280(8) 0.3583(2) 0.26989(6) 0.0494(5) Uani 1 1 d . . . . .
O11 O 0.44328(10) 0.3135(3) 0.31918(8) 0.0844(9) Uani 1 1 d . . . . .
O12 O 0.5215(4) 0.1148(8) 0.2828(6) 0.068(3) Uani 0.65(3) 1 d . U P . .
O12' O 0.5356(7) 0.0967(10) 0.2570(12) 0.070(6) Uani 0.35(3) 1 d . U P . .
C70 C 0.42991(12) 0.3170(3) 0.28111(10) 0.0537(8) Uani 1 1 d . . . . .
C71 C 0.46920(11) 0.2840(3) 0.24648(10) 0.0463(7) Uani 1 1 d . . . . .
C72 C 0.45326(11) 0.3034(2) 0.20453(9) 0.0425(7) Uani 1 1 d D . . . .
C73 C 0.39304(10) 0.3524(2) 0.19388(8) 0.0358(6) Uani 1 1 d . . . . .
C74 C 0.36973(11) 0.3734(3) 0.15185(9) 0.0459(7) Uani 1 1 d . . . . .
H74 H 0.3947 0.3589 0.1280 0.055 Uiso 1 1 calc R U . . .
C75 C 0.31136(11) 0.4145(3) 0.14444(9) 0.0444(7) Uani 1 1 d . . . . .
H75 H 0.2971 0.4303 0.1156 0.053 Uiso 1 1 calc R U . . .
C76 C 0.27310(10) 0.4331(3) 0.17856(8) 0.0362(6) Uani 1 1 d . . . . .
C77 C 0.29529(11) 0.4131(3) 0.21999(8) 0.0363(6) Uani 1 1 d . . . . .
H77 H 0.2700 0.4260 0.2438 0.044 Uiso 1 1 calc R U . . .
C78 C 0.35437(10) 0.3741(2) 0.22724(8) 0.0343(6) Uani 1 1 d . . . . .
C79 C 0.52734(13) 0.2219(3) 0.26308(12) 0.0633(10) Uani 1 1 d . . . . .
C80 C 0.58347(10) 0.2977(3) 0.26560(9) 0.0377(6) Uani 1 1 d . . . . .
C81 C 0.63378(11) 0.2389(3) 0.28551(9) 0.0427(6) Uani 1 1 d . . . . .
H81 H 0.6313 0.1522 0.2966 0.051 Uiso 1 1 calc R U . . .
C82 C 0.68680(11) 0.3070(3) 0.28895(9) 0.0462(7) Uani 1 1 d . . . . .
H82 H 0.7211 0.2679 0.3028 0.055 Uiso 1 1 calc R U . . .
C83 C 0.69048(12) 0.4323(4) 0.27237(10) 0.0566(8) Uani 1 1 d . . . . .
H83 H 0.7276 0.4784 0.2744 0.068 Uiso 1 1 calc R U . . .
C84 C 0.64079(13) 0.4911(3) 0.25296(11) 0.0554(8) Uani 1 1 d . . . . .
H84 H 0.6436 0.5777 0.2419 0.066 Uiso 1 1 calc R U . . .
C85 C 0.58713(11) 0.4241(3) 0.24962(9) 0.0430(6) Uani 1 1 d . . . . .
H85 H 0.5528 0.4645 0.2364 0.052 Uiso 1 1 calc R U . . .
C86 C 0.4945(5) 0.2819(10) 0.1672(4) 0.0509(14) Uani 0.61(3) 1 d DG . P A 1
C87 C 0.5136(5) 0.3922(12) 0.1431(4) 0.044(3) Uani 0.61(3) 1 d G U P A 1
H87 H 0.4985 0.4771 0.1494 0.052 Uiso 0.61(3) 1 calc R U P A 1
C88 C 0.5553(4) 0.3756(16) 0.1097(4) 0.059(3) Uani 0.61(3) 1 d G U P A 1
H88 H 0.5680 0.4494 0.0936 0.071 Uiso 0.61(3) 1 calc R U P A 1
C89 C 0.5778(4) 0.2487(16) 0.1004(4) 0.066(4) Uani 0.61(3) 1 d G U P A 1
H89 H 0.6057 0.2376 0.0780 0.079 Uiso 0.61(3) 1 calc R U P A 1
C90 C 0.5587(4) 0.1384(10) 0.1244(5) 0.063(4) Uani 0.61(3) 1 d G U P A 1
H90 H 0.5738 0.0536 0.1182 0.075 Uiso 0.61(3) 1 calc R U P A 1
C91 C 0.5171(5) 0.1550(8) 0.1579(5) 0.067(4) Uani 0.61(3) 1 d G U P A 1
H91 H 0.5043 0.0813 0.1739 0.081 Uiso 0.61(3) 1 calc R U P A 1
C86' C 0.4958(9) 0.268(2) 0.1722(7) 0.0509(14) Uani 0.39(3) 1 d D . P A 2
C87' C 0.5118(11) 0.140(2) 0.1700(8) 0.074(4) Uani 0.39(3) 1 d . U P A 2
H87' H 0.4953 0.0777 0.1891 0.088 Uiso 0.39(3) 1 calc R U P A 2
C88' C 0.5512(10) 0.103(3) 0.1405(8) 0.072(5) Uani 0.39(3) 1 d . U P A 2
H88' H 0.5648 0.0145 0.1400 0.086 Uiso 0.39(3) 1 calc R U P A 2
C89' C 0.5725(7) 0.193(2) 0.1105(5) 0.049(4) Uani 0.39(3) 1 d D U P A 2
H89' H 0.5973 0.1638 0.0880 0.058 Uiso 0.39(3) 1 calc R U P A 2
C90' C 0.5580(6) 0.321(2) 0.1133(4) 0.045(3) Uani 0.39(3) 1 d D U P A 2
H90' H 0.5747 0.3849 0.0948 0.054 Uiso 0.39(3) 1 calc R U P A 2
C91' C 0.5181(9) 0.353(2) 0.1441(6) 0.045(3) Uani 0.39(3) 1 d . U P A 2
H91' H 0.5053 0.4421 0.1455 0.054 Uiso 0.39(3) 1 calc R U P A 2
C92 C 0.20877(11) 0.4746(3) 0.16996(9) 0.0492(7) Uani 1 1 d . . . . .
H92A H 0.1819 0.4019 0.1768 0.074 Uiso 1 1 calc R U . . .
H92B H 0.2030 0.4984 0.1394 0.074 Uiso 1 1 calc R U . . .
H92C H 0.1997 0.5504 0.1881 0.074 Uiso 1 1 calc R U . . .

loop_
_atom_site_aniso_label
_atom_site_aniso_U_11
_atom_site_aniso_U_22
_atom_site_aniso_U_33
_atom_site_aniso_U_23
_atom_site_aniso_U_13
_atom_site_aniso_U_12
O1 0.0269(8) 0.0439(10) 0.0294(9) 0.0055(7) 0.0017(6) 0.0001(7)
O2 0.0379(10) 0.0750(15) 0.0331(10) 0.0156(9) -0.0010(8) 0.0008(9)
O3 0.0401(10) 0.0290(10) 0.0761(14) 0.0015(9) -0.0182(9) 0.0030(8)
C1 0.0253(11) 0.0392(14) 0.0315(13) 0.0071(11) -0.0031(9) -0.0034(10)
C2 0.0220(10) 0.0261(12) 0.0335(12) 0.0015(10) -0.0012(9) -0.0022(9)
C3 0.0218(10) 0.0256(12) 0.0299(12) -0.0025(9) -0.0003(8) -0.0010(9)
C4 0.0222(10) 0.0289(12) 0.0290(12) -0.0023(9) -0.0016(8) -0.0007(9)
C5 0.0296(12) 0.0567(17) 0.0280(12) 0.0006(11) 0.0028(9) 0.0060(11)
C6 0.0321(13) 0.0595(18) 0.0298(13) -0.0015(12) -0.0060(10) 0.0090(12)
C7 0.0260(12) 0.0412(15) 0.0400(14) -0.0063(11) -0.0023(10) 0.0039(10)
C8 0.0253(11) 0.0373(14) 0.0360(13) -0.0012(11) 0.0056(9) 0.0006(10)
C9 0.0258(11) 0.0262(12) 0.0291(12) 0.0011(9) -0.0010(9) -0.0023(9)
C10 0.0281(11) 0.0297(13) 0.0351(13) 0.0049(10) -0.0030(9) 0.0007(10)
C11 0.0238(11) 0.0328(13) 0.0329(12) 0.0044(10) -0.0013(9) 0.0015(9)
C12 0.0323(13) 0.0303(14) 0.0629(18) 0.0066(12) -0.0121(12) 0.0015(11)
C13 0.0484(17) 0.0329(15) 0.078(2) 0.0046(14) -0.0170(15) -0.0067(13)
C14 0.0292(13) 0.060(2) 0.0546(17) -0.0025(14) -0.0058(12) -0.0153(13)
C15 0.0260(13) 0.069(2) 0.077(2) -0.0240(17) -0.0141(13) 0.0132(13)
C16 0.0350(14) 0.0448(17) 0.0676(19) -0.0166(14) -0.0138(13) 0.0112(12)
C17 0.0196(10) 0.0345(13) 0.0288(12) -0.0011(10) -0.0027(8) 0.0027(9)
C18 0.0267(11) 0.0358(14) 0.0370(13) -0.0011(11) -0.0031(9) -0.0034(10)
C19 0.0260(12) 0.0555(18) 0.0393(14) 0.0048(13) -0.0051(10) -0.0127(12)
C20 0.0248(12) 0.069(2) 0.0370(14) -0.0042(14) 0.0026(10) 0.0030(12)
C21 0.0354(14) 0.0544(18) 0.0439(15) -0.0083(13) 0.0023(11) 0.0135(13)
C22 0.0343(13) 0.0371(14) 0.0392(14) -0.0003(11) 0.0004(10) 0.0054(11)
C23 0.0276(13) 0.079(2) 0.0478(16) -0.0055(15) -0.0071(11) 0.0106(14)
O4 0.0260(8) 0.0431(10) 0.0304(9) -0.0006(7) 0.0019(6) -0.0029(7)
O5 0.0403(10) 0.0597(13) 0.0309(10) -0.0058(8) -0.0039(7) -0.0051(9)
O6 0.0353(9) 0.0323(10) 0.0635(12) 0.0073(9) -0.0075(8) -0.0034(8)
C24 0.0264(11) 0.0323(13) 0.0335(13) -0.0002(10) -0.0020(9) 0.0013(10)
C25 0.0207(10) 0.0273(12) 0.0313(12) 0.0000(9) -0.0004(9) 0.0018(9)
C26 0.0207(10) 0.0267(12) 0.0322(12) 0.0013(10) 0.0007(9) 0.0033(9)
C27 0.0217(10) 0.0317(13) 0.0307(12) 0.0022(10) -0.0001(9) 0.0035(9)
C28 0.0315(13) 0.0569(17) 0.0305(13) -0.0021(12) 0.0011(10) -0.0050(12)
C29 0.0322(13) 0.0634(19) 0.0354(14) -0.0009(13) -0.0085(10) -0.0080(12)
C30 0.0260(12) 0.0476(16) 0.0418(14) 0.0102(12) -0.0052(10) -0.0032(11)
C31 0.0259(11) 0.0383(14) 0.0370(13) 0.0072(11) 0.0036(10) 0.0012(10)
C32 0.0250(11) 0.0276(12) 0.0309(12) 0.0036(10) -0.0017(9) 0.0022(9)
C33 0.0252(11) 0.0329(14) 0.0316(12) -0.0035(10) 0.0000(9) -0.0010(10)
C34 0.0252(11) 0.0313(13) 0.0284(12) -0.0011(10) -0.0006(9) -0.0021(9)
C35 0.0271(12) 0.0316(13) 0.0414(14) -0.0045(11) -0.0045(10) -0.0022(10)
C36 0.0362(13) 0.0284(13) 0.0440(14) -0.0039(11) -0.0062(11) 0.0027(10)
C37 0.0247(11) 0.0439(15) 0.0364(13) -0.0035(11) -0.0034(9) 0.0075(10)
C38 0.0226(11) 0.0535(17) 0.0455(15) 0.0050(13) -0.0058(10) -0.0081(11)
C39 0.0301(12) 0.0374(14) 0.0441(15) 0.0057(11) -0.0061(10) -0.0064(11)
C40 0.0214(10) 0.0388(14) 0.0307(12) -0.0023(10) -0.0007(9) -0.0024(10)
C41 0.0260(11) 0.0448(15) 0.0380(14) -0.0031(11) -0.0015(10) 0.0036(11)
C42 0.0224(12) 0.0658(19) 0.0426(15) -0.0141(14) -0.0004(10) 0.0055(12)
C43 0.0306(13) 0.074(2) 0.0373(15) -0.0066(14) 0.0073(11) -0.0131(14)
C44 0.0524(17) 0.0560(19) 0.0442(16) 0.0066(14) 0.0067(13) -0.0150(15)
C45 0.0433(15) 0.0408(15) 0.0429(15) 0.0007(12) 0.0074(12) 0.0021(12)
C46 0.0295(13) 0.081(2) 0.0511(17) 0.0148(16) -0.0066(12) -0.0102(14)
O7 0.0326(9) 0.0406(10) 0.0322(9) 0.0034(8) 0.0006(7) 0.0051(8)
O8 0.0549(12) 0.0611(14) 0.0389(11) 0.0111(9) -0.0058(9) 0.0122(10)
O9 0.0417(11) 0.0300(11) 0.1026(18) -0.0026(11) -0.0234(11) 0.0028(8)
C47 0.0334(13) 0.0333(14) 0.0381(14) 0.0000(11) -0.0067(10) 0.0024(10)
C48 0.0239(11) 0.0277(12) 0.0408(14) 0.0004(10) -0.0047(9) -0.0001(9)
C49 0.0251(11) 0.0283(12) 0.0366(13) -0.0009(10) -0.0029(9) -0.0021(9)
C50 0.0253(11) 0.0301(13) 0.0318(12) -0.0010(10) -0.0011(9) 0.0004(9)
C51 0.0286(12) 0.0491(16) 0.0351(13) 0.0043(12) 0.0016(10) 0.0031(11)
C52 0.0305(12) 0.0503(16) 0.0364(14) 0.0036(12) -0.0055(10) 0.0048(11)
C53 0.0235(11) 0.0371(14) 0.0420(14) -0.0029(11) -0.0037(10) 0.0016(10)
C54 0.0276(11) 0.0325(13) 0.0363(13) -0.0030(10) 0.0047(9) -0.0023(10)
C55 0.0291(11) 0.0259(12) 0.0285(12) -0.0007(9) -0.0017(9) 0.0010(9)
C56 0.0297(12) 0.0299(14) 0.0443(14) 0.0042(11) -0.0054(10) 0.0026(10)
C57 0.0250(11) 0.0334(13) 0.0329(12) 0.0035(10) -0.0031(9) 0.0009(10)
C58 0.0279(12) 0.0312(13) 0.0453(15) 0.0060(11) -0.0023(10) 0.0034(10)
C59 0.0362(13) 0.0292(13) 0.0511(16) 0.0045(12) -0.0066(11) -0.0021(11)
C60 0.0277(12) 0.0450(16) 0.0451(15) 0.0055(12) -0.0032(10) -0.0072(11)
C61 0.0274(13) 0.0551(19) 0.069(2) -0.0044(15) -0.0081(12) 0.0088(12)
C62 0.0336(13) 0.0399(16) 0.0610(18) -0.0075(13) -0.0078(12) 0.0082(12)
C63 0.0197(10) 0.0388(14) 0.0396(13) 0.0045(11) -0.0046(9) 0.0002(10)
C64 0.0298(13) 0.0437(16) 0.0574(17) 0.0008(13) 0.0025(12) 0.0060(11)
C65 0.0345(15) 0.070(2) 0.063(2) -0.0035(16) 0.0085(13) 0.0140(15)
C66 0.0259(13) 0.088(3) 0.0597(19) 0.0116(18) 0.0058(12) 0.0027(15)
C67 0.0299(13) 0.067(2) 0.0571(18) 0.0197(16) -0.0045(12) -0.0127(14)
C68 0.0312(13) 0.0430(16) 0.0474(15) 0.0057(12) -0.0045(11) -0.0046(11)
C69 0.0274(12) 0.0556(18) 0.0500(16) 0.0000(13) -0.0037(11) 0.0047(12)
O10 0.0387(10) 0.0663(14) 0.0426(11) 0.0161(10) -0.0098(8) -0.0074(9)
O11 0.0536(13) 0.138(3) 0.0598(15) 0.0503(15) -0.0222(11) -0.0273(15)
O12 0.053(3) 0.040(3) 0.109(8) 0.024(4) -0.034(4) -0.008(2)
O12' 0.055(5) 0.032(4) 0.120(15) 0.012(6) -0.028(7) -0.003(3)
C70 0.0324(14) 0.064(2) 0.064(2) 0.0279(16) -0.0158(13) -0.0163(13)
C71 0.0309(13) 0.0325(14) 0.074(2) 0.0108(14) -0.0193(13) -0.0073(11)
C72 0.0277(12) 0.0273(13) 0.0715(19) -0.0085(13) -0.0121(12) -0.0020(10)
C73 0.0286(12) 0.0299(13) 0.0484(15) -0.0068(11) -0.0070(10) -0.0019(10)
C74 0.0295(13) 0.0627(19) 0.0453(16) -0.0166(14) -0.0017(11) 0.0029(12)
C75 0.0332(13) 0.0611(19) 0.0384(14) -0.0088(13) -0.0084(11) 0.0028(12)
C76 0.0293(12) 0.0355(14) 0.0432(14) -0.0036(11) -0.0058(10) -0.0008(10)
C77 0.0297(12) 0.0409(15) 0.0384(14) -0.0012(11) 0.0010(10) -0.0026(11)
C78 0.0300(12) 0.0337(14) 0.0386(14) 0.0034(11) -0.0069(10) -0.0078(10)
C79 0.0464(17) 0.0345(17) 0.106(3) 0.0149(17) -0.0362(17) -0.0054(13)
C80 0.0279(12) 0.0333(14) 0.0512(16) -0.0052(12) -0.0076(11) 0.0036(10)
C81 0.0369(14) 0.0442(16) 0.0465(15) -0.0051(12) -0.0080(11) 0.0109(12)
C82 0.0248(12) 0.072(2) 0.0414(15) -0.0081(14) -0.0057(10) 0.0088(13)
C83 0.0282(13) 0.084(2) 0.0577(19) 0.0046(17) -0.0053(12) -0.0152(15)
C84 0.0443(16) 0.0512(19) 0.070(2) 0.0087(16) -0.0071(14) -0.0122(14)
C85 0.0306(13) 0.0425(16) 0.0551(17) 0.0039(13) -0.0101(11) 0.0003(11)
C86 0.0238(14) 0.054(3) 0.074(3) -0.021(3) -0.0136(19) 0.0048(17)
C87 0.026(3) 0.041(5) 0.064(4) -0.023(4) -0.009(3) 0.010(3)
C88 0.024(3) 0.067(6) 0.085(5) -0.034(5) -0.017(3) 0.012(4)
C89 0.027(3) 0.082(8) 0.088(7) -0.043(6) -0.012(3) 0.010(4)
C90 0.040(6) 0.065(8) 0.082(11) -0.034(7) -0.010(6) 0.021(5)
C91 0.035(4) 0.048(4) 0.117(10) -0.043(5) -0.017(5) 0.017(3)
C86' 0.0238(14) 0.054(3) 0.074(3) -0.021(3) -0.0136(19) 0.0048(17)
C87' 0.050(7) 0.100(11) 0.070(8) -0.018(7) -0.005(5) 0.001(7)
C88' 0.053(6) 0.105(11) 0.059(9) -0.023(8) 0.005(6) -0.003(8)
C89' 0.034(6) 0.067(11) 0.045(6) -0.007(7) 0.005(4) -0.003(6)
C90' 0.024(5) 0.064(9) 0.047(5) -0.019(6) -0.002(4) 0.007(6)
C91' 0.027(5) 0.051(9) 0.058(7) -0.027(6) -0.001(4) 0.020(6)
C92 0.0335(14) 0.064(2) 0.0494(17) -0.0046(14) -0.0075(12) 0.0075(13)

loop_
_atom_type_symbol
_atom_type_description
_atom_type_scat_dispersion_real
_atom_type_scat_dispersion_imag
_atom_type_scat_source
C C 0.0033 0.0016 'International Tables Vol C Tables 4.2.6.8 and 6.1.1.4'
H H 0.0000 0.0000 'International Tables Vol C Tables 4.2.6.8 and 6.1.1.4'
O O 0.0106 0.0060 'International Tables Vol C Tables 4.2.6.8 and 6.1.1.4'

loop_
_geom_angle_atom_site_label_1
_geom_angle_atom_site_label_2
_geom_angle_atom_site_label_3
_geom_angle
C1 O1 C9 121.53(17)
O2 C1 O1 117.5(2)
O2 C1 C2 124.9(2)
O1 C1 C2 117.68(19)
C3 C2 C1 121.9(2)
C3 C2 C10 123.8(2)
C1 C2 C10 114.30(19)
C2 C3 C4 118.87(19)
C2 C3 C17 121.02(19)
C4 C3 C17 120.07(19)
C9 C4 C5 117.0(2)
C9 C4 C3 118.2(2)
C5 C4 C3 124.6(2)
C6 C5 C4 121.4(2)
C5 C6 C7 120.8(2)
C8 C7 C6 118.5(2)
C8 C7 C23 121.0(2)
C6 C7 C23 120.5(2)
C9 C8 C7 120.1(2)
O1 C9 C8 116.59(19)
O1 C9 C4 121.35(19)
C8 C9 C4 122.0(2)
O3 C10 C11 122.1(2)
O3 C10 C2 119.0(2)
C11 C10 C2 118.9(2)
C12 C11 C16 119.6(2)
C12 C11 C10 121.8(2)
C16 C11 C10 118.6(2)
C11 C12 C13 119.6(2)
C14 C13 C12 120.4(3)
C13 C14 C15 120.0(3)
C14 C15 C16 120.4(3)
C15 C16 C11 119.9(3)
C18 C17 C22 119.4(2)
C18 C17 C3 120.5(2)
C22 C17 C3 120.1(2)
C19 C18 C17 120.1(2)
C20 C19 C18 120.2(3)
C21 C20 C19 120.6(2)
C20 C21 C22 120.1(3)
C21 C22 C17 119.7(3)
C24 O4 C32 122.25(17)
O5 C24 O4 117.6(2)
O5 C24 C25 125.2(2)
O4 C24 C25 117.25(19)
C26 C25 C24 121.6(2)
C26 C25 C33 122.5(2)
C24 C25 C33 115.78(19)
C25 C26 C27 119.3(2)
C25 C26 C40 121.23(19)
C27 C26 C40 119.42(19)
C32 C27 C28 117.3(2)
C32 C27 C26 118.4(2)
C28 C27 C26 124.3(2)
C29 C28 C27 120.8(2)
C28 C29 C30 121.0(2)
C31 C30 C29 118.7(2)
C31 C30 C46 120.8(2)
C29 C30 C46 120.5(2)
C32 C31 C30 119.7(2)
O4 C32 C31 116.6(2)
O4 C32 C27 120.94(19)
C31 C32 C27 122.4(2)
O6 C33 C34 121.9(2)
O6 C33 C25 118.5(2)
C34 C33 C25 119.5(2)
C39 C34 C35 119.7(2)
C39 C34 C33 118.9(2)
C35 C34 C33 121.4(2)
C36 C35 C34 120.1(2)
C37 C36 C35 120.2(2)
C36 C37 C38 120.0(2)
C39 C38 C37 120.4(2)
C38 C39 C34 119.8(2)
C41 C40 C45 119.8(2)
C41 C40 C26 120.0(2)
C45 C40 C26 120.2(2)
C40 C41 C42 120.1(3)
C43 C42 C41 120.2(3)
C44 C43 C42 120.1(2)
C43 C44 C45 120.3(3)
C40 C45 C44 119.5(3)
C47 O7 C55 122.21(18)
O8 C47 O7 117.7(2)
O8 C47 C48 125.1(2)
O7 C47 C48 117.2(2)
C49 C48 C47 121.6(2)
C49 C48 C56 122.9(2)
C47 C48 C56 115.4(2)
C48 C49 C50 119.4(2)
C48 C49 C63 120.1(2)
C50 C49 C63 120.4(2)
C55 C50 C51 117.3(2)
C55 C50 C49 118.3(2)
C51 C50 C49 124.3(2)
C52 C51 C50 120.8(2)
C51 C52 C53 121.1(2)
C54 C53 C52 118.6(2)
C54 C53 C69 121.2(2)
C52 C53 C69 120.2(2)
C53 C54 C55 120.2(2)
O7 C55 C54 116.8(2)
O7 C55 C50 121.11(19)
C54 C55 C50 122.0(2)
O9 C56 C57 121.3(2)
O9 C56 C48 119.1(2)
C57 C56 C48 119.6(2)
C58 C57 C62 119.4(2)
C58 C57 C56 121.9(2)
C62 C57 C56 118.6(2)
C57 C58 C59 120.0(2)
C60 C59 C58 120.3(2)
C61 C60 C59 119.7(2)
C60 C61 C62 120.5(2)
C61 C62 C57 120.1(3)
C64 C63 C68 119.5(2)
C64 C63 C49 120.8(2)
C68 C63 C49 119.7(2)
C65 C64 C63 119.9(3)
C66 C65 C64 120.4(3)
C65 C66 C67 120.2(3)
C66 C67 C68 120.3(3)
C67 C68 C63 119.8(3)
C70 O10 C78 121.5(2)
O12' O12 C79 72.6(10)
O12 O12' C79 67.0(15)
O11 C70 O10 117.0(3)
O11 C70 C71 125.5(3)
O10 C70 C71 117.5(2)
C72 C71 C70 122.2(2)
C72 C71 C79 125.6(3)
C70 C71 C79 112.2(3)
C71 C72 C86' 118.1(11)
C71 C72 C73 118.6(2)
C86' C72 C73 123.2(11)
C71 C72 C86 124.4(6)
C73 C72 C86 117.0(6)
C78 C73 C74 116.6(2)
C78 C73 C72 118.5(2)
C74 C73 C72 124.9(2)
C75 C74 C73 121.3(2)
C74 C75 C76 120.9(2)
C77 C76 C75 118.5(2)
C77 C76 C92 121.1(2)
C75 C76 C92 120.4(2)
C76 C77 C78 120.3(2)
O10 C78 C73 121.5(2)
O10 C78 C77 116.1(2)
C73 C78 C77 122.4(2)
O12 C79 O12' 40.4(8)
O12 C79 C80 122.1(3)
O12' C79 C80 113.5(8)
O12 C79 C71 115.2(4)
O12' C79 C71 118.9(5)
C80 C79 C71 120.9(2)
C85 C80 C81 120.1(2)
C85 C80 C79 122.0(2)
C81 C80 C79 117.8(3)
C82 C81 C80 119.5(3)
C81 C82 C83 120.1(3)
C84 C83 C82 120.5(3)
C85 C84 C83 119.9(3)
C84 C85 C80 119.7(3)
C87 C86 C91 120.0
C87 C86 C72 119.0(6)
C91 C86 C72 120.9(6)
C86 C87 C88 120.0
C87 C88 C89 120.0
C90 C89 C88 120.0
C89 C90 C91 120.0
C86 C91 C90 120.0
C91' C86' C87' 119.2(12)
C91' C86' C72 123.8(14)
C87' C86' C72 116.9(16)
C88' C87' C86' 119(2)
C87' C88' C89' 120(2)
C90' C89' C88' 120.5(17)
C89' C90' C91' 116.3(11)
C86' C91' C90' 124.1(13)

loop_
_geom_bond_atom_site_label_1
_geom_bond_atom_site_label_2
_geom_bond_distance
O1 C1 1.365(3)
O1 C9 1.378(3)
O2 C1 1.207(3)
O3 C10 1.218(3)
C1 C2 1.449(3)
C2 C3 1.350(3)
C2 C10 1.516(3)
C3 C4 1.450(3)
C3 C17 1.494(3)
C4 C9 1.392(3)
C4 C5 1.396(3)
C5 C6 1.371(3)
C6 C7 1.396(3)
C7 C8 1.384(3)
C7 C23 1.508(3)
C8 C9 1.381(3)
C10 C11 1.475(3)
C11 C12 1.378(3)
C11 C16 1.392(3)
C12 C13 1.393(4)
C13 C14 1.369(4)
C14 C15 1.373(4)
C15 C16 1.377(4)
C17 C18 1.389(3)
C17 C22 1.393(3)
C18 C19 1.384(3)
C19 C20 1.373(4)
C20 C21 1.370(4)
C21 C22 1.392(4)
O4 C24 1.371(3)
O4 C32 1.374(3)
O5 C24 1.204(3)
O6 C33 1.222(3)
C24 C25 1.456(3)
C25 C26 1.346(3)
C25 C33 1.510(3)
C26 C27 1.453(3)
C26 C40 1.497(3)
C27 C32 1.392(3)
C27 C28 1.395(3)
C28 C29 1.379(3)
C29 C30 1.396(4)
C30 C31 1.383(3)
C30 C46 1.506(3)
C31 C32 1.382(3)
C33 C34 1.482(3)
C34 C39 1.386(3)
C34 C35 1.389(3)
C35 C36 1.377(3)
C36 C37 1.376(3)
C37 C38 1.382(4)
C38 C39 1.378(3)
C40 C41 1.381(3)
C40 C45 1.385(4)
C41 C42 1.383(4)
C42 C43 1.374(4)
C43 C44 1.373(4)
C44 C45 1.390(4)
O7 C47 1.373(3)
O7 C55 1.375(3)
O8 C47 1.205(3)
O9 C56 1.216(3)
C47 C48 1.454(3)
C48 C49 1.348(3)
C48 C56 1.513(3)
C49 C50 1.453(3)
C49 C63 1.484(3)
C50 C55 1.392(3)
C50 C51 1.398(3)
C51 C52 1.380(3)
C52 C53 1.395(3)
C53 C54 1.381(3)
C53 C69 1.507(3)
C54 C55 1.383(3)
C56 C57 1.479(3)
C57 C58 1.384(3)
C57 C62 1.388(3)
C58 C59 1.386(3)
C59 C60 1.381(3)
C60 C61 1.374(4)
C61 C62 1.381(4)
C63 C64 1.391(4)
C63 C68 1.392(4)
C64 C65 1.383(4)
C65 C66 1.369(5)
C66 C67 1.378(5)
C67 C68 1.382(4)
O10 C70 1.373(3)
O10 C78 1.378(3)
O11 C70 1.205(4)
O12 O12' 0.89(2)
O12 C79 1.258(7)
O12' C79 1.304(15)
C70 C71 1.444(4)
C71 C72 1.348(4)
C71 C79 1.515(4)
C72 C86' 1.443(9)
C72 C73 1.459(3)
C72 C86 1.513(6)
C73 C78 1.382(4)
C73 C74 1.400(4)
C74 C75 1.378(3)
C75 C76 1.390(4)
C76 C77 1.373(3)
C76 C92 1.509(3)
C77 C78 1.386(3)
C79 C80 1.469(4)
C80 C85 1.383(4)
C80 C81 1.396(3)
C81 C82 1.371(4)
C82 C83 1.380(5)
C83 C84 1.379(4)
C84 C85 1.377(4)
C86 C87 1.421(5)
C86 C91 1.421(5)
C87 C88 1.421(5)
C88 C89 1.421(5)
C89 C90 1.421(5)
C90 C91 1.421(5)
C86' C91' 1.336(14)
C86' C87' 1.356(18)
C87' C88' 1.34(2)
C88' C89' 1.40(2)
C89' C90' 1.347(14)
C90' C91' 1.364(14)
